data_9015446
loop_
_publ_author_name
'Maignan, A.'
'Michel, C.'
'Hervieu, M.'
'Raveau, B.'

_publ_section_title
;
 A monoclinic manganite, La0.9 Mn O(3-delta), with colossal
 magnetoresistance properties near room temperature
 _cod_database_code 1001820
;
_journal_name_full 'Solid State Communications'
_journal_page_first 277
_journal_page_last 281
_journal_paper_doi 10.1016/S0038-1098(96)00533-9
_journal_volume 101
_journal_year 1997
_chemical_formula_sum 'La0.913 Mn O3'
_space_group_IT_number 15
_symmetry_space_group_name_Hall '-I 2ya'
_symmetry_space_group_name_H-M 'I 1 2/a 1'
_cell_angle_alpha 90
_cell_angle_beta 90.78
_cell_angle_gamma 90
_cell_length_a 7.790
_cell_length_b 5.526
_cell_length_c 5.479
_cell_formula_units_Z 4
_cell_volume 235.836
_database_code_amcsd 0015490
_exptl_crystal_density_diffrn 6.469
_cod_duplicate_entry 1001820
_cod_original_formula_sum 'La.913 Mn O3'
_cod_database_code 9015446
_amcsd_formula_title 'La0.9125 Mn O3'

loop_
_space_group_symop_operation_xyz
x,y,z
1/2+x,1/2+y,1/2+z
1/2-x,y,-z
-x,1/2+y,1/2-z
1/2+x,-y,z
+x,1/2-y,1/2+z
-x,-y,-z
1/2-x,1/2-y,1/2-z

loop_
_atom_site_label
_atom_site_fract_x
_atom_site_fract_y
_atom_site_fract_z
_atom_site_occupancy
La1 0.25000 0.50200 0.00000 0.91250
Mn1 0.00000 0.00000 0.00000 1.00000
O1 0.25000 0.00000 0.00000 1.00000
O2 0.00000 0.20500 0.29400 1.00000

loop_
_cod_related_entry_id
_cod_related_entry_database
_cod_related_entry_code
1 AMCSD 0015490
